data_2231953
loop_
_publ_author_name
'Miao, Dong-Liang'
'Li, Shi-Jie'
'Song, Wen-Dong'
'Ma, Xiao-Tian'
'Li, Xiao-Fei'

_publ_section_title
;
 <i>catena</i>-Poly[[diaquastrontium]-bis(\m-quinoline-3-carboxylato)]
;
_journal_coeditor_code JH2325
_journal_issue 10
_journal_name_full 'Acta Crystallographica Section E'
_journal_page_first m1386
_journal_page_last m1387
_journal_paper_doi 10.1107/S1600536811036610
_journal_volume 67
_journal_year 2011
_chemical_formula_iupac '[Sr (C10 H6 N O2)2 (H2 O)2]'
_chemical_formula_moiety 'C20 H16 N2 O6 Sr'
_chemical_formula_sum 'C20 H16 N2 O6 Sr'
_chemical_formula_weight 467.97
_chemical_name_common
;
Poly[diaquabis(quinoline-3-carboxylato-\k^2^<i>O,O'</i>-\u^2^)strontium(II)]
;
_chemical_name_systematic
;
<i>catena</i>-Poly[[diaquastrontium]-bis(\m-quinoline-3-carboxylato)]
;
_space_group_IT_number 14
_symmetry_cell_setting monoclinic
_symmetry_space_group_name_Hall '-P 2ybc'
_symmetry_space_group_name_H-M 'P 1 21/c 1'
_atom_sites_solution_hydrogens geom
_atom_sites_solution_primary direct
_atom_sites_solution_secondary difmap
_audit_creation_method SHELXL-97
_cell_angle_alpha 90.00
_cell_angle_beta 97.42(3)
_cell_angle_gamma 90.00
_cell_formula_units_Z 4
_cell_length_a 16.121(3)
_cell_length_b 15.568(3)
_cell_length_c 7.9607(16)
_cell_measurement_temperature 293(2)
_cell_volume 1981.2(7)
_computing_cell_refinement 'SAINT (Bruker, 2002)'
_computing_data_collection 'APEX2 (Bruker, 2004)'
_computing_data_reduction 'SAINT (Bruker, 2002)'
_computing_molecular_graphics 'SHELXTL (Sheldrick, 2008)'
_computing_publication_material 'SHELXL97 (Sheldrick, 2008)'
_computing_structure_refinement 'SHELXL97 (Sheldrick, 2008)'
_computing_structure_solution 'SHELXS97 (Sheldrick, 2008)'
_diffrn_ambient_temperature 293(2)
_diffrn_measured_fraction_theta_full 0.993
_diffrn_measured_fraction_theta_max 0.993
_diffrn_measurement_device_type 'Bruker APEXII area-detector diffractometer'
_diffrn_measurement_method '\f and \w scan'
_diffrn_radiation_monochromator graphite
_diffrn_radiation_source 'fine-focus sealed tube'
_diffrn_radiation_type MoK\a
_diffrn_radiation_wavelength 0.71073
_diffrn_reflns_av_R_equivalents 0.0473
_diffrn_reflns_av_sigmaI/netI 0.0452
_diffrn_reflns_limit_h_max 19
_diffrn_reflns_limit_h_min -19
_diffrn_reflns_limit_k_max 18
_diffrn_reflns_limit_k_min -18
_diffrn_reflns_limit_l_max 9
_diffrn_reflns_limit_l_min -9
_diffrn_reflns_number 15104
_diffrn_reflns_theta_full 25.20
_diffrn_reflns_theta_max 25.20
_diffrn_reflns_theta_min 3.02
_diffrn_standards_number 0
_exptl_absorpt_coefficient_mu 2.761
_exptl_absorpt_correction_T_max 0.5818
_exptl_absorpt_correction_T_min 0.4914
_exptl_absorpt_correction_type multi-scan
_exptl_absorpt_process_details '(SADABS; Bruker, 2001)'
_exptl_crystal_colour colorless
_exptl_crystal_density_diffrn 1.569
_exptl_crystal_density_method 'not measured'
_exptl_crystal_description block
_exptl_crystal_F_000 944
_exptl_crystal_size_max 0.30
_exptl_crystal_size_mid 0.28
_exptl_crystal_size_min 0.22
_refine_diff_density_max 0.790
_refine_diff_density_min -1.191
_refine_ls_extinction_method none
_refine_ls_goodness_of_fit_ref 1.185
_refine_ls_hydrogen_treatment mixed
_refine_ls_matrix_type full
_refine_ls_number_parameters 274
_refine_ls_number_reflns 3551
_refine_ls_number_restraints 6
_refine_ls_restrained_S_all 1.184
_refine_ls_R_factor_all 0.0674
_refine_ls_R_factor_gt 0.0368
_refine_ls_shift/su_max 0.000
_refine_ls_shift/su_mean 0.000
_refine_ls_structure_factor_coef Fsqd
_refine_ls_weighting_details 'calc w=1/[\s^2^(Fo^2^)+(0.0192P)^2^+6.2168P] where P=(Fo^2^+2Fc^2^)/3'
_refine_ls_weighting_scheme calc
_refine_ls_wR_factor_gt 0.0709
_refine_ls_wR_factor_ref 0.1124
_reflns_number_gt 2571
_reflns_number_total 3551
_reflns_threshold_expression >2sigma(I)
_cod_data_source_file jh2325.cif
_cod_data_source_block I
_cod_original_sg_symbol_H-M 'P 21/c'
_cod_database_code 2231953
_cod_database_fobs_code 2231953

loop_
_symmetry_equiv_pos_as_xyz
'x, y, z'
'-x, y+1/2, -z+1/2'
'-x, -y, -z'
'x, -y-1/2, z-1/2'

loop_
_atom_site_type_symbol
_atom_site_label
_atom_site_fract_x
_atom_site_fract_y
_atom_site_fract_z
_atom_site_U_iso_or_equiv
_atom_site_adp_type
_atom_site_calc_flag
_atom_site_refinement_flags
_atom_site_occupancy
_atom_site_symmetry_multiplicity
C C1 0.3837(3) 0.4533(3) 0.1246(6) 0.0332(11) Uani d . 1 1
C C2 0.3401(3) 0.5067(3) 0.0107(6) 0.0365(12) Uani d . 1 1
H H2 0.2915 0.4874 -0.0540 0.044 Uiso calc R 1 1
C C3 0.3245(4) 0.6518(4) -0.1203(8) 0.0556(16) Uani d . 1 1
H H3 0.2742 0.6365 -0.1840 0.067 Uiso calc R 1 1
C C4 0.3558(5) 0.7327(4) -0.1338(9) 0.0653(19) Uani d . 1 1
H H4 0.3263 0.7728 -0.2047 0.078 Uiso calc R 1 1
C C5 0.4321(5) 0.7549(4) -0.0410(8) 0.0629(19) Uani d . 1 1
H H5 0.4537 0.8096 -0.0539 0.076 Uiso calc R 1 1
C C6 0.4753(4) 0.6996(4) 0.0668(7) 0.0506(15) Uani d . 1 1
H H6 0.5258 0.7164 0.1281 0.061 Uiso calc R 1 1
C C7 0.4575(3) 0.4845(3) 0.2190(7) 0.0390(13) Uani d . 1 1
H H7 0.4861 0.4485 0.3000 0.047 Uiso calc R 1 1
C C8 0.3683(3) 0.5914(3) -0.0099(7) 0.0388(13) Uani d . 1 1
C C9 0.4441(3) 0.6161(3) 0.0865(7) 0.0378(13) Uani d . 1 1
C C10 0.3537(3) 0.3649(3) 0.1549(6) 0.0281(11) Uani d . 1 1
C C11 0.0395(3) 0.3680(3) 0.3787(6) 0.0351(12) Uani d . 1 1
C C12 0.0123(3) 0.3445(4) 0.5246(7) 0.0441(14) Uani d . 1 1
H H12 0.0446 0.3078 0.5988 0.053 Uiso calc R 1 1
C C13 -0.0952(4) 0.3567(5) 0.7191(9) 0.077(2) Uani d . 1 1
H H13 -0.0651 0.3203 0.7973 0.093 Uiso calc R 1 1
C C14 -0.1681(5) 0.3917(6) 0.7537(11) 0.093(3) Uani d . 1 1
H H14 -0.1873 0.3802 0.8566 0.112 Uiso calc R 1 1
C C15 -0.2145(5) 0.4451(5) 0.6353(10) 0.076(2) Uani d . 1 1
H H15 -0.2649 0.4679 0.6596 0.091 Uiso calc R 1 1
C C16 -0.1873(4) 0.4638(4) 0.4872(9) 0.0564(17) Uani d . 1 1
H H16 -0.2188 0.4995 0.4098 0.068 Uiso calc R 1 1
C C17 -0.0119(4) 0.4216(4) 0.2672(7) 0.0466(14) Uani d . 1 1
H H17 0.0064 0.4359 0.1646 0.056 Uiso calc R 1 1
C C18 -0.0649(4) 0.3751(4) 0.5657(7) 0.0469(14) Uani d . 1 1
C C19 -0.1115(4) 0.4298(4) 0.4488(7) 0.0439(14) Uani d . 1 1
C C20 0.1226(3) 0.3383(3) 0.3324(7) 0.0358(12) Uani d . 1 1
N N1 0.4882(3) 0.5620(3) 0.1991(6) 0.0419(11) Uani d . 1 1
N N2 -0.0843(3) 0.4528(3) 0.2993(6) 0.0518(13) Uani d . 1 1
O O1 0.3147(2) 0.3241(2) 0.0321(4) 0.0353(8) Uani d . 1 1
O O2 0.3661(2) 0.3348(2) 0.3017(4) 0.0379(9) Uani d . 1 1
O O3 0.1346(2) 0.3385(3) 0.1807(4) 0.0486(10) Uani d . 1 1
O O4 0.1760(2) 0.3101(2) 0.4499(4) 0.0363(8) Uani d . 1 1
O O1W 0.3523(2) 0.1106(3) 0.1318(5) 0.0446(10) Uani d D 1 1
H H2W 0.355(3) 0.119(4) 0.028(2) 0.067 Uiso d D 1 1
H H1W 0.3984(18) 0.093(4) 0.182(5) 0.067 Uiso d D 1 1
O O2W 0.1494(3) 0.1094(3) 0.3479(5) 0.0535(11) Uani d D 1 1
H H3W 0.141(4) 0.117(3) 0.448(3) 0.080 Uiso d D 1 1
H H4W 0.129(4) 0.063(2) 0.308(6) 0.080 Uiso d D 1 1
Sr Sr1 0.25124(3) 0.21557(3) 0.23948(6) 0.02880(15) Uani d . 1 1

loop_
_atom_site_aniso_label
_atom_site_aniso_U_11
_atom_site_aniso_U_22
_atom_site_aniso_U_33
_atom_site_aniso_U_12
_atom_site_aniso_U_13
_atom_site_aniso_U_23
C1 0.037(3) 0.030(3) 0.033(3) -0.003(2) 0.003(2) -0.006(2)
C2 0.033(3) 0.044(3) 0.032(3) -0.009(2) 0.004(2) -0.004(2)
C3 0.062(4) 0.054(4) 0.048(4) -0.007(3) -0.006(3) 0.010(3)
C4 0.085(5) 0.049(4) 0.062(4) -0.004(3) 0.011(4) 0.022(3)
C5 0.085(5) 0.047(4) 0.059(4) -0.022(4) 0.020(4) 0.004(3)
C6 0.057(4) 0.048(4) 0.047(4) -0.013(3) 0.009(3) -0.004(3)
C7 0.037(3) 0.042(3) 0.036(3) -0.006(2) -0.004(2) -0.004(2)
C8 0.040(3) 0.036(3) 0.042(3) -0.005(2) 0.010(3) 0.003(2)
C9 0.041(3) 0.034(3) 0.039(3) -0.010(2) 0.009(3) -0.005(2)
C10 0.021(3) 0.039(3) 0.027(3) -0.002(2) 0.014(2) -0.008(2)
C11 0.031(3) 0.042(3) 0.031(3) 0.005(2) -0.001(2) -0.004(2)
C12 0.036(3) 0.058(4) 0.037(3) 0.009(3) 0.001(2) 0.007(3)
C13 0.056(5) 0.120(6) 0.060(5) 0.024(4) 0.023(4) 0.025(4)
C14 0.074(6) 0.140(8) 0.072(6) 0.022(5) 0.035(5) 0.009(5)
C15 0.049(4) 0.095(6) 0.086(6) 0.016(4) 0.024(4) -0.005(5)
C16 0.044(4) 0.061(4) 0.067(4) 0.016(3) 0.016(3) -0.009(3)
C17 0.048(4) 0.055(4) 0.037(3) 0.015(3) 0.006(3) 0.009(3)
C18 0.038(3) 0.059(4) 0.044(4) 0.007(3) 0.006(3) 0.005(3)
C19 0.038(3) 0.044(3) 0.051(4) 0.001(2) 0.008(3) -0.004(3)
C20 0.037(3) 0.035(3) 0.034(3) 0.004(2) 0.000(2) -0.002(2)
N1 0.039(3) 0.046(3) 0.040(3) -0.012(2) 0.000(2) -0.005(2)
N2 0.044(3) 0.055(3) 0.056(3) 0.019(2) 0.004(2) 0.007(2)
O1 0.042(2) 0.0345(19) 0.0281(19) -0.0058(15) -0.0005(16) -0.0059(14)
O2 0.047(2) 0.047(2) 0.0189(18) -0.0094(17) 0.0002(15) 0.0023(15)
O3 0.055(3) 0.068(3) 0.024(2) 0.023(2) 0.0086(18) 0.0050(17)
O4 0.033(2) 0.051(2) 0.0246(18) 0.0092(16) 0.0020(15) 0.0017(15)
O1W 0.044(2) 0.056(2) 0.033(2) 0.0159(19) 0.0027(18) 0.0034(18)
O2W 0.066(3) 0.063(3) 0.032(2) -0.029(2) 0.009(2) -0.0082(19)
Sr1 0.0294(3) 0.0317(2) 0.0244(3) -0.0002(2) -0.00020(17) 0.00050(19)

loop_
_atom_type_symbol
_atom_type_description
_atom_type_scat_dispersion_real
_atom_type_scat_dispersion_imag
_atom_type_scat_source
C C 0.0033 0.0016 'International Tables Vol C Tables 4.2.6.8 and 6.1.1.4'
H H 0.0000 0.0000 'International Tables Vol C Tables 4.2.6.8 and 6.1.1.4'
Cd Cd -0.8075 1.2024 'International Tables Vol C Tables 4.2.6.8 and 6.1.1.4'
N N 0.0061 0.0033 'International Tables Vol C Tables 4.2.6.8 and 6.1.1.4'
O O 0.0106 0.0060 'International Tables Vol C Tables 4.2.6.8 and 6.1.1.4'

loop_
_geom_angle_atom_site_label_1
_geom_angle_atom_site_label_2
_geom_angle_atom_site_label_3
_geom_angle_site_symmetry_1
_geom_angle_site_symmetry_3
_geom_angle
C2 C1 C7 . . 118.3(5)
C2 C1 C10 . . 121.6(5)
C7 C1 C10 . . 120.1(5)
C1 C2 C8 . . 120.3(5)
C1 C2 H2 . . 119.9
C8 C2 H2 . . 119.9
C4 C3 C8 . . 120.2(6)
C4 C3 H3 . . 119.9
C8 C3 H3 . . 119.9
C3 C4 C5 . . 119.8(6)
C3 C4 H4 . . 120.1
C5 C4 H4 . . 120.1
C6 C5 C4 . . 121.9(6)
C6 C5 H5 . . 119.1
C4 C5 H5 . . 119.1
C5 C6 C9 . . 119.9(6)
C5 C6 H6 . . 120.1
C9 C6 H6 . . 120.1
N1 C7 C1 . . 123.7(5)
N1 C7 H7 . . 118.2
C1 C7 H7 . . 118.2
C9 C8 C2 . . 117.4(5)
C9 C8 C3 . . 119.1(5)
C2 C8 C3 . . 123.5(5)
N1 C9 C8 . . 122.1(5)
N1 C9 C6 . . 118.7(5)
C8 C9 C6 . . 119.2(5)
O2 C10 O1 . . 122.6(4)
O2 C10 C1 . . 118.7(4)
O1 C10 C1 . . 118.6(4)
C12 C11 C17 . . 118.4(5)
C12 C11 C20 . . 121.8(5)
C17 C11 C20 . . 119.8(5)
C11 C12 C18 . . 120.3(5)
C11 C12 H12 . . 119.9
C18 C12 H12 . . 119.9
C14 C13 C18 . . 120.2(7)
C14 C13 H13 . . 119.9
C18 C13 H13 . . 119.9
C13 C14 C15 . . 120.3(7)
C13 C14 H14 . . 119.8
C15 C14 H14 . . 119.8
C16 C15 C14 . . 120.9(7)
C16 C15 H15 . . 119.5
C14 C15 H15 . . 119.5
C15 C16 C19 . . 120.2(6)
C15 C16 H16 . . 119.9
C19 C16 H16 . . 119.9
N2 C17 C11 . . 124.0(5)
N2 C17 H17 . . 118.0
C11 C17 H17 . . 118.0
C13 C18 C19 . . 118.9(6)
C13 C18 C12 . . 123.4(6)
C19 C18 C12 . . 117.6(5)
N2 C19 C16 . . 118.5(6)
N2 C19 C18 . . 122.0(5)
C16 C19 C18 . . 119.4(6)
O3 C20 O4 . . 122.8(5)
O3 C20 C11 . . 119.3(5)
O4 C20 C11 . . 117.8(5)
C7 N1 C9 . . 118.1(4)
C17 N2 C19 . . 117.6(5)
C10 O1 Sr1 . 4_565 161.6(3)
C10 O1 Sr1 . . 91.8(3)
Sr1 O1 Sr1 4_565 . 106.14(12)
C10 O2 Sr1 . . 93.7(3)
C20 O3 Sr1 . . 91.3(3)
C20 O4 Sr1 . 4_566 160.4(3)
C20 O4 Sr1 . . 92.8(3)
Sr1 O4 Sr1 4_566 . 106.78(12)
Sr1 O1W H2W . . 110(4)
Sr1 O1W H1W . . 128(4)
H2W O1W H1W . . 111.6(14)
Sr1 O2W H3W . . 115(4)
Sr1 O2W H4W . . 132(3)
H3W O2W H4W . . 111.9(14)
O4 Sr1 O1 4_565 4_566 156.08(11)
O4 Sr1 O1W 4_565 . 80.89(12)
O1 Sr1 O1W 4_566 . 87.25(11)
O4 Sr1 O2W 4_565 . 87.22(12)
O1 Sr1 O2W 4_566 . 74.30(13)
O1W Sr1 O2W . . 99.57(14)
O4 Sr1 O2 4_565 . 122.32(11)
O1 Sr1 O2 4_566 . 78.73(11)
O1W Sr1 O2 . . 92.94(13)
O2W Sr1 O2 . . 149.55(11)
O4 Sr1 O4 4_565 . 117.83(13)
O1 Sr1 O4 4_566 . 73.29(10)
O1W Sr1 O4 . . 160.47(11)
O2W Sr1 O4 . . 77.18(13)
O2 Sr1 O4 . . 81.79(11)
O4 Sr1 O1 4_565 . 73.02(10)
O1 Sr1 O1 4_566 . 126.30(13)
O1W Sr1 O1 . . 83.32(12)
O2W Sr1 O1 . . 159.40(12)
O2 Sr1 O1 . . 49.34(10)
O4 Sr1 O1 . . 106.60(10)
O4 Sr1 O3 4_565 . 72.94(12)
O1 Sr1 O3 4_566 . 122.19(11)
O1W Sr1 O3 . . 150.27(11)
O2W Sr1 O3 . . 93.09(14)
O2 Sr1 O3 . . 89.40(12)
O4 Sr1 O3 . . 48.96(10)
O1 Sr1 O3 . . 75.85(11)
O4 Sr1 Sr1 4_565 4_566 150.83(8)
O1 Sr1 Sr1 4_566 4_566 38.27(8)
O1W Sr1 Sr1 . 4_566 125.06(9)
O2W Sr1 Sr1 . 4_566 76.24(9)
O2 Sr1 Sr1 . 4_566 73.85(8)
O4 Sr1 Sr1 . 4_566 35.41(7)
O1 Sr1 Sr1 . 4_566 118.86(7)
O3 Sr1 Sr1 . 4_566 83.99(8)
O4 Sr1 Sr1 4_565 4_565 37.81(8)
O1 Sr1 Sr1 4_566 4_565 156.01(8)
O1W Sr1 Sr1 . 4_565 76.17(9)
O2W Sr1 Sr1 . 4_565 125.03(9)
O2 Sr1 Sr1 . 4_565 84.84(7)
O4 Sr1 Sr1 . 4_565 121.68(7)
O1 Sr1 Sr1 . 4_565 35.59(7)
O3 Sr1 Sr1 . 4_565 74.54(8)
Sr1 Sr1 Sr1 4_566 4_565 149.85(2)
O4 Sr1 H2W 4_565 . 68.4(7)
O1 Sr1 H2W 4_566 . 102.4(5)
O1W Sr1 H2W . . 15.7(6)
O2W Sr1 H2W . . 107.5(11)
O2 Sr1 H2W . . 91.7(11)
O4 Sr1 H2W . . 172.8(10)
O1 Sr1 H2W . . 71.0(10)
O3 Sr1 H2W . . 134.7(6)
Sr1 Sr1 H2W 4_566 . 139.3(6)
Sr1 Sr1 H2W 4_565 . 60.5(6)

loop_
_geom_bond_atom_site_label_1
_geom_bond_atom_site_label_2
_geom_bond_site_symmetry_2
_geom_bond_distance
C1 C2 . 1.357(7)
C1 C7 . 1.409(7)
C1 C10 . 1.488(7)
C2 C8 . 1.412(7)
C2 H2 . 0.9300
C3 C4 . 1.366(8)
C3 C8 . 1.412(8)
C3 H3 . 0.9300
C4 C5 . 1.394(9)
C4 H4 . 0.9300
C5 C6 . 1.345(9)
C5 H5 . 0.9300
C6 C9 . 1.411(7)
C6 H6 . 0.9300
C7 N1 . 1.322(6)
C7 H7 . 0.9300
C8 C9 . 1.410(7)
C9 N1 . 1.362(7)
C10 O2 . 1.251(6)
C10 O1 . 1.263(5)
C11 C12 . 1.344(7)
C11 C17 . 1.407(7)
C11 C20 . 1.508(7)
C12 C18 . 1.410(8)
C12 H12 . 0.9300
C13 C14 . 1.356(10)
C13 C18 . 1.402(8)
C13 H13 . 0.9300
C14 C15 . 1.398(11)
C14 H14 . 0.9300
C15 C16 . 1.342(9)
C15 H15 . 0.9300
C16 C19 . 1.400(8)
C16 H16 . 0.9300
C17 N2 . 1.320(7)
C17 H17 . 0.9300
C18 C19 . 1.406(8)
C19 N2 . 1.368(7)
C20 O3 . 1.247(6)
C20 O4 . 1.265(6)
O1 Sr1 4_565 2.498(3)
O1 Sr1 . 2.658(3)
O2 Sr1 . 2.624(3)
O3 Sr1 . 2.682(4)
O4 Sr1 4_566 2.495(3)
O4 Sr1 . 2.640(3)
O1W Sr1 . 2.534(4)
O1W H2W . 0.840(10)
O1W H1W . 0.841(10)
O2W Sr1 . 2.557(4)
O2W H3W . 0.839(10)
O2W H4W . 0.838(10)
Sr1 O4 4_565 2.495(3)
Sr1 O1 4_566 2.498(3)
Sr1 H2W . 2.93(4)

loop_
_geom_hbond_atom_site_label_D
_geom_hbond_atom_site_label_H
_geom_hbond_atom_site_label_A
_geom_hbond_site_symmetry_A
_geom_hbond_distance_DH
_geom_hbond_distance_HA
_geom_hbond_distance_DA
_geom_hbond_angle_DHA
O1W H2W O2 4_565 0.840(10) 1.972(17) 2.798(5) 168(6)
O1W H1W N1 2_645 0.841(10) 2.007(13) 2.846(6) 175(6)
O2W H3W O3 4_566 0.839(10) 1.989(15) 2.810(5) 166(5)
O2W H4W N2 2_545 0.838(10) 2.010(12) 2.846(6) 176(5)
